data_7115492
loop_
_publ_author_name
'Xue-Qiang Chu'
'Hua Meng'
'You Zi'
'Xiao-Ping Xu'
'Shun-Jun Ji'

_publ_section_title
;
 Metal-free oxidative direct C(sp3)-H bond functionalization of ethers
 with alpha,alpha-diaryl allylic alcohols
;
_journal_name_full Chem.Commun.
_journal_page_first 9718
_journal_paper_doi 10.1039/C4cc04282D
_journal_volume 50
_journal_year 2014
_chemical_formula_sum 'C21 H17 N O3'
_chemical_formula_weight 331.36
_chemical_melting_point 149.5(5)
_chemical_name_common
;
3-(benzo[d][1,3]dioxol-2-yl)-1-phenyl-2-(pyridin-3-yl)propan-1-one
;
_space_group_IT_number 4
_symmetry_cell_setting monoclinic
_symmetry_space_group_name_Hall 'P 2yb'
_symmetry_space_group_name_H-M 'P 1 21 1'
_cell_angle_alpha 90.00
_cell_angle_beta 118.016(4)
_cell_angle_gamma 90.00
_cell_formula_units_Z 2
_cell_length_a 10.2758(3)
_cell_length_b 8.60590(15)
_cell_length_c 10.5383(3)
_cell_volume 822.72(5)
_diffrn_ambient_temperature 223(2)
_exptl_crystal_colour colorless
_exptl_crystal_density_diffrn 1.338
_exptl_crystal_description block
_exptl_crystal_preparation 'ethyl acetate'
_refine_ls_R_factor_all 0.0462
_refine_ls_R_factor_gt 0.0456
_refine_ls_wR_factor_gt 0.1061
_refine_ls_wR_factor_ref 0.1070
_cod_data_source_file c4cc04282d2.cif
_cod_data_source_block added_by_encifer
_cod_depositor_comments
;
The following automatic conversions were performed:

'_chemical_melting_point' value '149-150' was changed to '149.5(5)' -
the average value was taken and precision was estimated.

Automatic conversion script
Id: cif_fix_values 2827 2014-09-09 07:05:25Z andrius 
;
_cod_original_cell_volume 822.72(4)
_cod_original_sg_symbol_H-M 'P 2yb'
_cod_database_code 7115492

loop_
_symmetry_equiv_pos_as_xyz
'x, y, z'
'-x, y+1/2, -z'

loop_
_atom_site_label
_atom_site_type_symbol
_atom_site_fract_x
_atom_site_fract_y
_atom_site_fract_z
_atom_site_U_iso_or_equiv
_atom_site_adp_type
_atom_site_occupancy
_atom_site_symmetry_multiplicity
_atom_site_calc_flag
_atom_site_refinement_flags
O2 O 0.68834(16) 0.2888(2) 0.59085(14) 0.0448(4) Uani 1 1 d .
O1 O 0.96533(18) 0.5843(2) 0.39588(16) 0.0540(5) Uani 1 1 d .
O3 O 0.50989(17) 0.3907(2) 0.37678(15) 0.0470(4) Uani 1 1 d .
C8 C 0.7453(2) 0.4322(2) 0.28136(18) 0.0316(4) Uani 1 1 d .
H8 H 0.6489 0.4803 0.2227 0.038 Uiso 1 1 calc R
C7 C 0.8648(2) 0.5403(2) 0.2827(2) 0.0337(4) Uani 1 1 d .
N1 N 0.61710(19) 0.0827(2) 0.03434(18) 0.0402(4) Uani 1 1 d .
C21 C 0.5584(2) 0.3061(3) 0.5972(2) 0.0363(4) Uani 1 1 d .
C9 C 0.6229(2) 0.2167(2) 0.1001(2) 0.0346(4) Uani 1 1 d .
H9 H 0.5362 0.2739 0.0674 0.042 Uiso 1 1 calc R
C1 C 0.9827(2) 0.6612(3) 0.1480(2) 0.0393(5) Uani 1 1 d .
H1 H 1.0657 0.6779 0.2360 0.047 Uiso 1 1 calc R
C11 C 0.8770(2) 0.1887(3) 0.2648(2) 0.0365(4) Uani 1 1 d .
H11 H 0.9637 0.2228 0.3424 0.044 Uiso 1 1 calc R
C5 C 0.7349(2) 0.5647(2) 0.0106(2) 0.0348(4) Uani 1 1 d .
H5 H 0.6517 0.5166 0.0057 0.042 Uiso 1 1 calc R
C6 C 0.8592(2) 0.5870(2) 0.14362(19) 0.0309(4) Uani 1 1 d .
C17 C 0.3149(3) 0.4077(3) 0.4519(3) 0.0480(5) Uani 1 1 d .
H17 H 0.2435 0.4511 0.3666 0.058 Uiso 1 1 calc R
C13 C 0.7434(2) 0.0018(2) 0.0830(2) 0.0404(5) Uani 1 1 d .
H13 H 0.7432 -0.0905 0.0370 0.048 Uiso 1 1 calc R
C20 C 0.5330(3) 0.2757(3) 0.7109(2) 0.0434(5) Uani 1 1 d .
H20 H 0.6050 0.2323 0.7957 0.052 Uiso 1 1 calc R
C15 C 0.6513(2) 0.3140(3) 0.4424(2) 0.0381(4) Uani 1 1 d .
H15 H 0.6443 0.2141 0.3949 0.046 Uiso 1 1 calc R
C18 C 0.2876(3) 0.3786(3) 0.5678(3) 0.0518(6) Uani 1 1 d .
H18 H 0.1961 0.4040 0.5600 0.062 Uiso 1 1 calc R
C12 C 0.8736(2) 0.0497(3) 0.1985(2) 0.0409(5) Uani 1 1 d .
H12 H 0.9580 -0.0113 0.2311 0.049 Uiso 1 1 calc R
C19 C 0.3937(3) 0.3131(3) 0.6934(3) 0.0504(6) Uani 1 1 d .
H19 H 0.3716 0.2934 0.7680 0.061 Uiso 1 1 calc R
C10 C 0.7492(2) 0.2773(2) 0.21424(18) 0.0298(4) Uani 1 1 d .
C4 C 0.7358(2) 0.6142(3) -0.1140(2) 0.0417(5) Uani 1 1 d .
H4 H 0.6529 0.5985 -0.2023 0.050 Uiso 1 1 calc R
C16 C 0.4525(2) 0.3692(2) 0.4699(2) 0.0368(4) Uani 1 1 d .
C14 C 0.7678(2) 0.4126(3) 0.4353(2) 0.0383(5) Uani 1 1 d .
H14A H 0.8634 0.3659 0.4943 0.046 Uiso 1 1 calc R
H14B H 0.7675 0.5143 0.4749 0.046 Uiso 1 1 calc R
C3 C 0.8583(3) 0.6866(3) -0.1087(2) 0.0506(6) Uani 1 1 d .
H3 H 0.8579 0.7198 -0.1929 0.061 Uiso 1 1 calc R
C2 C 0.9819(3) 0.7093(3) 0.0231(3) 0.0494(5) Uani 1 1 d .
H2 H 1.0648 0.7574 0.0271 0.059 Uiso 1 1 calc R

loop_
_atom_site_aniso_label
_atom_site_aniso_U_11
_atom_site_aniso_U_22
_atom_site_aniso_U_33
_atom_site_aniso_U_23
_atom_site_aniso_U_13
_atom_site_aniso_U_12
O2 0.0417(8) 0.0618(10) 0.0333(7) 0.0148(7) 0.0195(6) 0.0168(7)
O1 0.0502(8) 0.0660(12) 0.0336(7) -0.0084(8) 0.0096(6) -0.0193(9)
O3 0.0418(8) 0.0605(10) 0.0354(7) 0.0158(7) 0.0155(6) 0.0120(7)
C8 0.0331(9) 0.0322(10) 0.0272(8) 0.0019(7) 0.0122(7) 0.0031(8)
C7 0.0319(9) 0.0296(10) 0.0334(9) -0.0022(8) 0.0102(7) 0.0015(8)
N1 0.0420(9) 0.0373(10) 0.0397(8) -0.0056(8) 0.0178(7) -0.0055(7)
C21 0.0411(10) 0.0329(10) 0.0365(9) -0.0014(8) 0.0195(8) 0.0017(8)
C9 0.0324(9) 0.0335(10) 0.0348(9) -0.0001(8) 0.0132(7) -0.0005(8)
C1 0.0303(9) 0.0363(11) 0.0459(11) -0.0019(9) 0.0134(8) -0.0014(8)
C11 0.0328(9) 0.0374(11) 0.0360(9) 0.0023(8) 0.0135(8) 0.0014(8)
C5 0.0334(9) 0.0290(9) 0.0361(9) 0.0013(8) 0.0114(8) -0.0002(8)
C6 0.0320(8) 0.0243(8) 0.0345(9) -0.0008(7) 0.0140(7) 0.0034(8)
C17 0.0412(11) 0.0374(12) 0.0562(12) -0.0050(10) 0.0153(10) 0.0023(10)
C13 0.0526(12) 0.0297(10) 0.0470(11) -0.0025(9) 0.0302(10) -0.0031(9)
C20 0.0500(12) 0.0462(12) 0.0368(10) -0.0032(9) 0.0226(9) -0.0042(10)
C15 0.0448(10) 0.0418(11) 0.0295(8) 0.0044(9) 0.0188(8) 0.0075(9)
C18 0.0460(12) 0.0470(13) 0.0712(15) -0.0161(12) 0.0348(12) -0.0051(10)
C12 0.0395(10) 0.0337(11) 0.0525(11) 0.0045(10) 0.0242(9) 0.0056(9)
C19 0.0625(14) 0.0472(13) 0.0552(12) -0.0169(11) 0.0389(11) -0.0139(11)
C10 0.0326(8) 0.0305(9) 0.0278(8) 0.0033(7) 0.0153(7) -0.0012(7)
C4 0.0442(10) 0.0404(11) 0.0341(9) 0.0027(8) 0.0131(9) 0.0028(9)
C16 0.0412(10) 0.0305(10) 0.0374(10) -0.0031(8) 0.0173(8) 0.0001(8)
C14 0.0432(11) 0.0402(12) 0.0301(9) -0.0028(8) 0.0160(8) 0.0019(9)
C3 0.0617(14) 0.0517(14) 0.0471(11) 0.0092(11) 0.0329(11) 0.0059(12)
C2 0.0427(11) 0.0497(12) 0.0654(14) 0.0050(11) 0.0333(11) -0.0019(10)

loop_
_geom_angle_atom_site_label_1
_geom_angle_atom_site_label_2
_geom_angle_atom_site_label_3
_geom_angle
C21 O2 C15 105.60(14)
C16 O3 C15 105.63(14)
C10 C8 C7 109.91(14)
C10 C8 C14 111.84(16)
C7 C8 C14 109.49(15)
C10 C8 H8 108.5
C7 C8 H8 108.5
C14 C8 H8 108.5
O1 C7 C6 120.12(18)
O1 C7 C8 120.40(17)
C6 C7 C8 119.46(15)
C9 N1 C13 116.79(17)
C20 C21 O2 127.72(19)
C20 C21 C16 122.6(2)
O2 C21 C16 109.59(17)
N1 C9 C10 124.69(18)
N1 C9 H9 117.7
C10 C9 H9 117.7
C2 C1 C6 120.43(19)
C2 C1 H1 119.8
C6 C1 H1 119.8
C12 C11 C10 119.21(18)
C12 C11 H11 120.4
C10 C11 H11 120.4
C4 C5 C6 119.99(18)
C4 C5 H5 120.0
C6 C5 H5 120.0
C5 C6 C1 118.85(18)
C5 C6 C7 122.90(17)
C1 C6 C7 118.22(17)
C16 C17 C18 116.8(2)
C16 C17 H17 121.6
C18 C17 H17 121.6
N1 C13 C12 122.91(19)
N1 C13 H13 118.5
C12 C13 H13 118.5
C21 C20 C19 116.6(2)
C21 C20 H20 121.7
C19 C20 H20 121.7
O2 C15 O3 106.38(14)
O2 C15 C14 109.25(17)
O3 C15 C14 111.40(18)
O2 C15 H15 109.9
O3 C15 H15 109.9
C14 C15 H15 109.9
C19 C18 C17 121.2(2)
C19 C18 H18 119.4
C17 C18 H18 119.4
C11 C12 C13 119.23(19)
C11 C12 H12 120.4
C13 C12 H12 120.4
C18 C19 C20 121.4(2)
C18 C19 H19 119.3
C20 C19 H19 119.3
C11 C10 C9 117.11(18)
C11 C10 C8 122.00(16)
C9 C10 C8 120.88(17)
C3 C4 C5 120.8(2)
C3 C4 H4 119.6
C5 C4 H4 119.6
O3 C16 C17 128.8(2)
O3 C16 C21 109.87(18)
C17 C16 C21 121.3(2)
C15 C14 C8 112.81(16)
C15 C14 H14A 109.0
C8 C14 H14A 109.0
C15 C14 H14B 109.0
C8 C14 H14B 109.0
H14A C14 H14B 107.8
C4 C3 C2 119.5(2)
C4 C3 H3 120.3
C2 C3 H3 120.3
C1 C2 C3 120.5(2)
C1 C2 H2 119.8
C3 C2 H2 119.8

loop_
_geom_bond_atom_site_label_1
_geom_bond_atom_site_label_2
_geom_bond_distance
O2 C21 1.376(3)
O2 C15 1.442(2)
O1 C7 1.215(2)
O3 C16 1.374(2)
O3 C15 1.443(3)
C8 C10 1.519(3)
C8 C7 1.535(3)
C8 C14 1.537(2)
C8 H8 0.9800
C7 C6 1.495(3)
N1 C9 1.332(3)
N1 C13 1.344(3)
C21 C20 1.367(3)
C21 C16 1.381(3)
C9 C10 1.392(3)
C9 H9 0.9300
C1 C2 1.377(3)
C1 C6 1.401(3)
C1 H1 0.9300
C11 C12 1.377(3)
C11 C10 1.390(3)
C11 H11 0.9300
C5 C4 1.384(3)
C5 C6 1.397(3)
C5 H5 0.9300
C17 C16 1.375(3)
C17 C18 1.399(4)
C17 H17 0.9300
C13 C12 1.383(3)
C13 H13 0.9300
C20 C19 1.392(3)
C20 H20 0.9300
C15 C14 1.498(3)
C15 H15 0.9800
C18 C19 1.380(4)
C18 H18 0.9300
C12 H12 0.9300
C19 H19 0.9300
C4 C3 1.383(3)
C4 H4 0.9300
C14 H14A 0.9700
C14 H14B 0.9700
C3 C2 1.386(4)
C3 H3 0.9300
C2 H2 0.9300

loop_
_geom_torsion_atom_site_label_1
_geom_torsion_atom_site_label_2
_geom_torsion_atom_site_label_3
_geom_torsion_atom_site_label_4
_geom_torsion
C10 C8 C7 O1 -116.5(2)
C14 C8 C7 O1 6.7(3)
C10 C8 C7 C6 61.5(2)
C14 C8 C7 C6 -175.28(16)
C15 O2 C21 C20 171.7(2)
C15 O2 C21 C16 -11.6(2)
C13 N1 C9 C10 0.0(3)
C4 C5 C6 C1 0.6(3)
C4 C5 C6 C7 178.40(19)
C2 C1 C6 C5 -0.8(3)
C2 C1 C6 C7 -178.7(2)
O1 C7 C6 C5 -168.1(2)
C8 C7 C6 C5 13.9(3)
O1 C7 C6 C1 9.7(3)
C8 C7 C6 C1 -168.33(18)
C9 N1 C13 C12 2.1(3)
O2 C21 C20 C19 175.8(2)
C16 C21 C20 C19 -0.6(3)
C21 O2 C15 O3 17.0(2)
C21 O2 C15 C14 137.32(18)
C16 O3 C15 O2 -16.1(2)
C16 O3 C15 C14 -135.05(17)
C16 C17 C18 C19 -0.6(3)
C10 C11 C12 C13 0.2(3)
N1 C13 C12 C11 -2.2(3)
C17 C18 C19 C20 1.1(4)
C21 C20 C19 C18 -0.5(4)
C12 C11 C10 C9 1.6(3)
C12 C11 C10 C8 -179.50(17)
N1 C9 C10 C11 -1.8(3)
N1 C9 C10 C8 179.33(17)
C7 C8 C10 C11 54.9(2)
C14 C8 C10 C11 -67.0(2)
C7 C8 C10 C9 -126.29(18)
C14 C8 C10 C9 111.87(19)
C6 C5 C4 C3 -0.3(3)
C15 O3 C16 C17 -173.7(2)
C15 O3 C16 C21 9.3(2)
C18 C17 C16 O3 -177.2(2)
C18 C17 C16 C21 -0.5(3)
C20 C21 C16 O3 178.4(2)
O2 C21 C16 O3 1.5(2)
C20 C21 C16 C17 1.2(3)
O2 C21 C16 C17 -175.78(19)
O2 C15 C14 C8 174.33(16)
O3 C15 C14 C8 -68.4(2)
C10 C8 C14 C15 -60.4(2)
C7 C8 C14 C15 177.49(17)
C5 C4 C3 C2 0.2(4)
C6 C1 C2 C3 0.7(4)
C4 C3 C2 C1 -0.4(4)
